data_7035966
loop_
_publ_author_name
'Brisdon, Alan K.'
'Ali Ghaba, Hana'
'Beutel, Bernd'
'Egjandi, Amina'
'Addaraidi, Arij'
'Pritchard, Robin G.'

_publ_section_title
;
 Perfluoropropenyl-containing phosphines from HFC replacements.
;
_journal_issue 45
_journal_name_full 'Dalton transactions (Cambridge, England : 2003)'
_journal_page_first 19717
_journal_page_last 19731
_journal_paper_doi 10.1039/c5dt02043c
_journal_volume 44
_journal_year 2015
_chemical_compound_source 'synthesis as described'
_chemical_formula_moiety 'C30 H20 Cl2 F10 P2 Pt1'
_chemical_formula_sum 'C30 H20 Cl2 F10 P2 Pt'
_chemical_formula_weight 898.39
_chemical_name_systematic
;
 trans-[PtCl2{PPh2(CF=CF(CF3))}2]
;
_space_group_IT_number 2
_symmetry_cell_setting triclinic
_symmetry_Int_Tables_number 2
_symmetry_space_group_name_Hall '-P 1'
_symmetry_space_group_name_H-M 'P -1'
_atom_sites_solution_hydrogens geom
_atom_sites_solution_primary direct
_atom_sites_solution_secondary difmap
_audit_conform_dict_location ftp://ftp.iucr.org/pub/cif_core.dic
_audit_conform_dict_name cif_core.dic
_audit_conform_dict_version 2.4
_audit_creation_date 2011-06-24T13:29:56-00:00
_audit_creation_method 'WinGX routine CIF_UPDATE'
_audit_update_record
;
2015-07-08 deposited with the CCDC.
2015-07-16 downloaded from the CCDC.
;
_cell_angle_alpha 106.0300(10)
_cell_angle_beta 90.4500(10)
_cell_angle_gamma 109.1240(10)
_cell_formula_units_Z 2
_cell_length_a 10.5209(2)
_cell_length_b 11.6030(3)
_cell_length_c 14.0370(4)
_cell_measurement_reflns_used 9990
_cell_measurement_temperature 100(2)
_cell_measurement_theta_max 27
_cell_measurement_theta_min 2
_cell_measurement_wavelength 0.71073
_cell_volume 1546.89(7)
_computing_cell_refinement 'HKL Scalepack (Otwinowski & Minor 1997)'
_computing_data_collection 'Collect (Nonius BV, 1997-2000)'
_computing_data_reduction 'HKL Denzo and Scalepack (Otwinowski & Minor 1997)'
_computing_molecular_graphics 'Ortep-3 for Windows (Farrugia, 1997)'
_computing_publication_material 'WinGX publication routines (Farrugia, 1999)'
_computing_structure_refinement 'SHELXL-97 (Sheldrick, 2008)'
_computing_structure_solution 'SIR92 (Giacovazzo et al, 1993)'
_diffrn_ambient_temperature 100(2)
_diffrn_detector 'CCD plate'
_diffrn_detector_area_resol_mean 9
_diffrn_measured_fraction_theta_full 0.997
_diffrn_measured_fraction_theta_max 0.997
_diffrn_measurement_device '95mm CCD camera on \k-goniostat'
_diffrn_measurement_device_type KappaCCD
_diffrn_measurement_method 'CCD rotation images, thick slices'
_diffrn_orient_matrix_type 'by Nonius Collect from scalepack cell'
_diffrn_orient_matrix_UB_11 -0.100426
_diffrn_orient_matrix_UB_12 -0.428262E-1
_diffrn_orient_matrix_UB_13 -0.72482E-2
_diffrn_orient_matrix_UB_21 0.14417E-2
_diffrn_orient_matrix_UB_22 0.225155E-1
_diffrn_orient_matrix_UB_23 0.741935E-1
_diffrn_orient_matrix_UB_31 -0.123736E-1
_diffrn_orient_matrix_UB_32 0.822983E-1
_diffrn_orient_matrix_UB_33 0.14454E-2
_diffrn_radiation_monochromator graphite
_diffrn_radiation_probe x-ray
_diffrn_radiation_type MoK\a
_diffrn_radiation_wavelength 0.71073
_diffrn_reflns_av_R_equivalents 0.0741
_diffrn_reflns_av_unetI/netI 0.0868
_diffrn_reflns_limit_h_max 12
_diffrn_reflns_limit_h_min -12
_diffrn_reflns_limit_k_max 14
_diffrn_reflns_limit_k_min -14
_diffrn_reflns_limit_l_max 17
_diffrn_reflns_limit_l_min -17
_diffrn_reflns_number 11650
_diffrn_reflns_reduction_process
;
 Scaled and merged with Sortav
 R.H. Blessing, (1987) Cryst. Rev. 1, 3-58
 R.H. Blessing, (1989) J. Appl. Cryst. 22, 396-397
;
_diffrn_reflns_theta_full 26
_diffrn_reflns_theta_max 26
_diffrn_reflns_theta_min 2.94
_diffrn_source 'Enraf Nonius FR590'
_exptl_absorpt_coefficient_mu 4.894
_exptl_absorpt_correction_T_max 0.7578
_exptl_absorpt_correction_T_min 0.5273
_exptl_absorpt_correction_type multi-scan
_exptl_absorpt_process_details
;
Blessing, R. H. (1989) J. Appl. Cryst. 22, 396-397.
;
_exptl_crystal_colour colourless
_exptl_crystal_density_diffrn 1.929
_exptl_crystal_density_method 'not measured'
_exptl_crystal_description block
_exptl_crystal_F_000 864
_exptl_crystal_size_max 0.15
_exptl_crystal_size_mid 0.1
_exptl_crystal_size_min 0.06
_refine_diff_density_max 4.745
_refine_diff_density_min -2.297
_refine_diff_density_rms 0.217
_refine_ls_extinction_coef 0.0030(4)
_refine_ls_extinction_expression Fc^*^=kFc[1+0.001xFc^2^\l^3^/sin(2\q)]^-1/4^
_refine_ls_extinction_method SHELXL
_refine_ls_goodness_of_fit_ref 1.048
_refine_ls_hydrogen_treatment constr
_refine_ls_matrix_type full
_refine_ls_number_parameters 407
_refine_ls_number_reflns 6055
_refine_ls_number_restraints 0
_refine_ls_restrained_S_all 1.048
_refine_ls_R_factor_all 0.0766
_refine_ls_R_factor_gt 0.0535
_refine_ls_shift/su_max 0
_refine_ls_shift/su_mean 0
_refine_ls_structure_factor_coef Fsqd
_refine_ls_weighting_details 'calc w=1/[\s^2^(Fo^2^)+(0.0367P)^2^+18.0673P] where P=(Fo^2^+2Fc^2^)/3'
_refine_ls_weighting_scheme calc
_refine_ls_wR_factor_gt 0.1187
_refine_ls_wR_factor_ref 0.1372
_reflns_number_gt 4631
_reflns_number_total 6055
_reflns_threshold_expression >2\s(I)
_cod_data_source_file c5dt02043c1.cif
_cod_data_source_block rob
_cod_depositor_comments 'Adding full bibliography for 7035966--7035973.cif.'
_cod_database_code 7035966

loop_
_symmetry_equiv_pos_as_xyz
'x, y, z'
'-x, -y, -z'

loop_
_atom_site_label
_atom_site_type_symbol
_atom_site_fract_x
_atom_site_fract_y
_atom_site_fract_z
_atom_site_U_iso_or_equiv
_atom_site_adp_type
_atom_site_occupancy
_atom_site_symmetry_multiplicity
_atom_site_calc_flag
_atom_site_refinement_flags
C1 C 0.2570(10) 0.7006(10) 0.2943(7) 0.031(2) Uani 1 1 d .
C2 C 0.1340(10) 0.6158(9) 0.2703(7) 0.032(2) Uani 1 1 d .
C3 C 0.0354(11) 0.5816(11) 0.1815(8) 0.042(3) Uani 1 1 d .
C4 C 0.5290(9) 0.8406(9) 0.2988(7) 0.028(2) Uani 1 1 d .
C5 C 0.5693(10) 0.9385(9) 0.3872(7) 0.031(2) Uani 1 1 d .
H5 H 0.5141 0.9889 0.4096 0.038 Uiso 1 1 calc R
C6 C 0.6901(10) 0.9642(10) 0.4440(7) 0.032(2) Uani 1 1 d .
H6 H 0.7171 1.0318 0.5047 0.038 Uiso 1 1 calc R
C7 C 0.7698(10) 0.8910(10) 0.4114(7) 0.036(2) Uani 1 1 d .
H7 H 0.8504 0.9064 0.4514 0.043 Uiso 1 1 calc R
C8 C 0.7350(11) 0.7955(11) 0.3217(8) 0.042(3) Uani 1 1 d .
H8 H 0.7934 0.7488 0.2981 0.05 Uiso 1 1 calc R
C9 C 0.6133(10) 0.7685(10) 0.2662(7) 0.033(2) Uani 1 1 d .
H9 H 0.5868 0.7007 0.2056 0.04 Uiso 1 1 calc R
C10 C 0.3623(9) 0.7070(9) 0.1070(7) 0.027(2) Uani 1 1 d .
C11 C 0.3721(9) 0.7548(9) 0.0268(7) 0.028(2) Uani 1 1 d .
H11 H 0.3819 0.8418 0.0372 0.034 Uiso 1 1 calc R
C12 C 0.3679(11) 0.6778(10) -0.0684(7) 0.038(2) Uani 1 1 d .
H12 H 0.3749 0.7119 -0.1231 0.045 Uiso 1 1 calc R
C13 C 0.3534(10) 0.5508(10) -0.0842(7) 0.031(2) Uani 1 1 d .
H13 H 0.3503 0.4979 -0.15 0.037 Uiso 1 1 calc R
C14 C 0.3437(10) 0.5011(10) -0.0066(8) 0.034(2) Uani 1 1 d .
H14 H 0.335 0.414 -0.0183 0.041 Uiso 1 1 calc R
C15 C 0.3464(10) 0.5773(9) 0.0908(7) 0.032(2) Uani 1 1 d .
H15 H 0.3377 0.5422 0.1451 0.038 Uiso 1 1 calc R
C16 C 0.4104(9) 1.3235(9) 0.2769(6) 0.026(2) Uani 1 1 d .
C17 C 0.5189(10) 1.3744(9) 0.3436(8) 0.033(2) Uani 1 1 d .
C18 C 0.5582(9) 1.3256(9) 0.4220(7) 0.030(2) Uani 1 1 d .
C19 C 0.1458(9) 1.2143(9) 0.3242(7) 0.027(2) Uani 1 1 d .
C20 C 0.1861(10) 1.2999(10) 0.4188(7) 0.033(2) Uani 1 1 d .
H20 H 0.2795 1.3384 0.4427 0.04 Uiso 1 1 calc R
C21 C 0.0904(11) 1.3294(12) 0.4786(8) 0.044(3) Uani 1 1 d .
H21 H 0.1185 1.3901 0.5427 0.053 Uiso 1 1 calc R
C22 C -0.0469(10) 1.2705(11) 0.4450(7) 0.036(2) Uani 1 1 d .
H22 H -0.1117 1.2905 0.4872 0.043 Uiso 1 1 calc R
C23 C -0.0905(10) 1.1832(11) 0.3511(8) 0.038(2) Uani 1 1 d .
H23 H -0.1841 1.1442 0.3279 0.045 Uiso 1 1 calc R
C24 C 0.0072(9) 1.1540(10) 0.2914(7) 0.033(2) Uani 1 1 d .
H24 H -0.0207 1.0926 0.2276 0.039 Uiso 1 1 calc R
C25 C 0.2106(9) 1.1608(9) 0.1192(7) 0.028(2) Uani 1 1 d .
C26 C 0.2606(10) 1.0927(9) 0.0398(7) 0.032(2) Uani 1 1 d .
H26 H 0.3195 1.0501 0.0517 0.038 Uiso 1 1 calc R
C27 C 0.2232(10) 1.0873(10) -0.0590(7) 0.034(2) Uani 1 1 d .
H27 H 0.2601 1.0441 -0.1132 0.041 Uiso 1 1 calc R
C28 C 0.1320(10) 1.1455(10) -0.0768(7) 0.037(2) Uani 1 1 d .
H28 H 0.1036 1.1394 -0.143 0.044 Uiso 1 1 calc R
C29 C 0.0836(10) 1.2121(9) 0.0034(7) 0.033(2) Uani 1 1 d .
H29 H 0.0212 1.2514 -0.0084 0.04 Uiso 1 1 calc R
C30 C 0.1247(10) 1.2229(9) 0.1015(7) 0.031(2) Uani 1 1 d .
H30 H 0.0938 1.2726 0.1558 0.037 Uiso 1 1 calc R
Pt1 Pt 0.31777(4) 0.99029(3) 0.24478(3) 0.02620(16) Uani 1 1 d .
Cl1 Cl 0.1135(2) 0.9125(2) 0.30419(16) 0.0251(5) Uani 1 1 d .
Cl2 Cl 0.5272(2) 1.0706(2) 0.19006(16) 0.0269(5) Uani 1 1 d .
F1 F 0.3128(6) 0.7144(6) 0.3868(4) 0.0416(15) Uani 1 1 d .
F2 F 0.0765(6) 0.5459(6) 0.3330(4) 0.0419(15) Uani 1 1 d .
F3 F 0.0055(6) 0.4606(6) 0.1270(5) 0.0456(15) Uani 1 1 d .
F4 F -0.0828(6) 0.5943(6) 0.2109(5) 0.0499(16) Uani 1 1 d .
F5 F 0.0789(6) 0.6536(6) 0.1229(4) 0.0395(14) Uani 1 1 d .
F6 F 0.3993(6) 1.3995(5) 0.2219(4) 0.0379(14) Uani 1 1 d .
F7 F 0.6096(6) 1.4905(6) 0.3486(4) 0.0383(14) Uani 1 1 d .
F8 F 0.5771(6) 1.4145(6) 0.5113(4) 0.0391(14) Uani 1 1 d .
F9 F 0.6757(6) 1.3052(7) 0.4093(5) 0.0477(16) Uani 1 1 d .
F10 F 0.4663(6) 1.2192(5) 0.4279(4) 0.0364(13) Uani 1 1 d .
P1 P 0.3669(2) 0.8083(2) 0.23291(16) 0.0213(5) Uani 1 1 d .
P2 P 0.2680(2) 1.1701(2) 0.24491(17) 0.0218(5) Uani 1 1 d .

loop_
_atom_site_aniso_label
_atom_site_aniso_U_11
_atom_site_aniso_U_22
_atom_site_aniso_U_33
_atom_site_aniso_U_23
_atom_site_aniso_U_13
_atom_site_aniso_U_12
C1 0.033(5) 0.035(6) 0.027(5) 0.004(4) 0.003(4) 0.020(5)
C2 0.036(6) 0.026(5) 0.038(5) 0.010(4) 0.008(4) 0.016(4)
C3 0.043(6) 0.037(6) 0.043(6) -0.005(5) -0.004(5) 0.024(5)
C4 0.023(5) 0.036(6) 0.032(5) 0.014(4) 0.008(4) 0.018(4)
C5 0.034(5) 0.031(5) 0.032(5) 0.009(4) 0.012(4) 0.015(4)
C6 0.031(5) 0.034(6) 0.033(5) 0.011(4) 0.001(4) 0.015(4)
C7 0.024(5) 0.039(6) 0.036(6) 0.012(5) -0.009(4) 0.000(4)
C8 0.036(6) 0.058(7) 0.050(6) 0.018(6) 0.014(5) 0.037(6)
C9 0.033(5) 0.032(6) 0.034(5) 0.003(4) 0.007(4) 0.017(4)
C10 0.027(5) 0.030(5) 0.027(5) 0.009(4) 0.000(4) 0.013(4)
C11 0.025(5) 0.032(5) 0.035(5) 0.019(4) 0.006(4) 0.011(4)
C12 0.049(7) 0.037(6) 0.025(5) 0.004(4) 0.008(5) 0.016(5)
C13 0.032(5) 0.035(6) 0.027(5) 0.007(4) 0.005(4) 0.014(4)
C14 0.032(5) 0.033(6) 0.043(6) 0.014(5) 0.006(4) 0.016(4)
C15 0.036(6) 0.032(6) 0.030(5) 0.007(4) 0.007(4) 0.016(4)
C16 0.031(5) 0.028(5) 0.023(4) 0.009(4) 0.000(4) 0.013(4)
C17 0.033(5) 0.022(5) 0.040(6) 0.011(4) 0.002(4) 0.003(4)
C18 0.026(5) 0.019(5) 0.034(5) -0.001(4) -0.005(4) 0.003(4)
C19 0.029(5) 0.032(5) 0.031(5) 0.015(4) 0.003(4) 0.018(4)
C20 0.025(5) 0.041(6) 0.034(5) 0.004(5) 0.000(4) 0.017(4)
C21 0.032(6) 0.058(8) 0.031(5) -0.002(5) -0.006(4) 0.013(5)
C22 0.032(5) 0.052(7) 0.030(5) 0.009(5) 0.007(4) 0.025(5)
C23 0.028(5) 0.048(7) 0.039(6) 0.014(5) 0.001(4) 0.013(5)
C24 0.021(5) 0.040(6) 0.029(5) 0.009(4) 0.000(4) 0.002(4)
C25 0.022(5) 0.031(5) 0.030(5) 0.007(4) -0.001(4) 0.011(4)
C26 0.036(5) 0.026(5) 0.030(5) 0.001(4) -0.001(4) 0.012(4)
C27 0.039(6) 0.033(6) 0.025(5) 0.007(4) 0.002(4) 0.007(5)
C28 0.040(6) 0.039(6) 0.027(5) 0.015(5) -0.006(4) 0.005(5)
C29 0.035(6) 0.031(6) 0.037(5) 0.013(4) -0.001(4) 0.014(4)
C30 0.034(5) 0.021(5) 0.036(5) 0.005(4) -0.004(4) 0.012(4)
Pt1 0.0271(2) 0.0272(2) 0.0269(2) 0.00804(15) 0.00296(14) 0.01259(15)
Cl1 0.0212(11) 0.0272(12) 0.0312(11) 0.0121(9) 0.0066(9) 0.0111(9)
Cl2 0.0256(11) 0.0274(12) 0.0331(12) 0.0123(10) 0.0098(9) 0.0130(9)
F1 0.035(3) 0.056(4) 0.037(3) 0.026(3) 0.002(3) 0.010(3)
F2 0.039(3) 0.044(4) 0.044(3) 0.021(3) 0.015(3) 0.010(3)
F3 0.041(4) 0.038(4) 0.054(4) 0.004(3) 0.000(3) 0.016(3)
F4 0.024(3) 0.055(4) 0.063(4) 0.007(3) 0.006(3) 0.014(3)
F5 0.039(3) 0.043(4) 0.040(3) 0.009(3) -0.002(3) 0.021(3)
F6 0.043(3) 0.032(3) 0.041(3) 0.015(3) -0.004(3) 0.011(3)
F7 0.034(3) 0.037(3) 0.045(3) 0.018(3) 0.001(3) 0.008(3)
F8 0.049(4) 0.039(3) 0.029(3) 0.004(3) -0.006(3) 0.020(3)
F9 0.043(4) 0.066(5) 0.045(4) 0.015(3) 0.001(3) 0.034(3)
F10 0.050(4) 0.024(3) 0.030(3) 0.005(2) -0.008(3) 0.009(3)
P1 0.0232(12) 0.0208(12) 0.0225(11) 0.0056(9) 0.0027(9) 0.0115(9)
P2 0.0220(11) 0.0209(12) 0.0267(11) 0.0082(9) 0.0033(9) 0.0120(9)

loop_
_atom_type_symbol
_atom_type_description
_atom_type_scat_dispersion_real
_atom_type_scat_dispersion_imag
_atom_type_scat_source
C C 0.0033 0.0016 'International Tables Vol C Tables 4.2.6.8 and 6.1.1.4'
H H 0 0 'International Tables Vol C Tables 4.2.6.8 and 6.1.1.4'
Cl Cl 0.1484 0.1585 'International Tables Vol C Tables 4.2.6.8 and 6.1.1.4'
F F 0.0171 0.0103 'International Tables Vol C Tables 4.2.6.8 and 6.1.1.4'
P P 0.1023 0.0942 'International Tables Vol C Tables 4.2.6.8 and 6.1.1.4'
Pt Pt -1.7033 8.3905 'International Tables Vol C Tables 4.2.6.8 and 6.1.1.4'

loop_
_geom_angle_atom_site_label_1
_geom_angle_atom_site_label_2
_geom_angle_atom_site_label_3
_geom_angle
C2 C1 F1 113.4(9)
C2 C1 P1 133.8(8)
F1 C1 P1 112.7(7)
C1 C2 F2 120.5(9)
C1 C2 C3 129.9(10)
F2 C2 C3 109.5(9)
F5 C3 F3 107.8(9)
F5 C3 F4 107.7(9)
F3 C3 F4 106.3(9)
F5 C3 C2 112.8(9)
F3 C3 C2 112.0(9)
F4 C3 C2 110.1(9)
C5 C4 C9 118.7(9)
C5 C4 P1 118.0(7)
C9 C4 P1 123.2(8)
C4 C5 C6 120.8(9)
C4 C5 H5 119.6
C6 C5 H5 119.6
C7 C6 C5 119.5(9)
C7 C6 H6 120.3
C5 C6 H6 120.3
C6 C7 C8 121.2(9)
C6 C7 H7 119.4
C8 C7 H7 119.4
C7 C8 C9 119.0(9)
C7 C8 H8 120.5
C9 C8 H8 120.5
C8 C9 C4 120.7(9)
C8 C9 H9 119.7
C4 C9 H9 119.7
C11 C10 C15 119.3(9)
C11 C10 P1 120.9(8)
C15 C10 P1 119.8(7)
C10 C11 C12 120.8(9)
C10 C11 H11 119.6
C12 C11 H11 119.6
C11 C12 C13 120.0(9)
C11 C12 H12 120
C13 C12 H12 120
C14 C13 C12 120.5(9)
C14 C13 H13 119.7
C12 C13 H13 119.7
C13 C14 C15 120.5(10)
C13 C14 H14 119.8
C15 C14 H14 119.8
C14 C15 C10 118.9(9)
C14 C15 H15 120.5
C10 C15 H15 120.5
C17 C16 F6 114.2(8)
C17 C16 P2 133.2(7)
F6 C16 P2 112.6(6)
C16 C17 F7 119.8(9)
C16 C17 C18 129.6(9)
F7 C17 C18 110.5(8)
F10 C18 F9 108.2(8)
F10 C18 F8 107.8(8)
F9 C18 F8 106.2(7)
F10 C18 C17 113.3(8)
F9 C18 C17 112.0(8)
F8 C18 C17 108.9(8)
C20 C19 C24 119.4(9)
C20 C19 P2 121.3(7)
C24 C19 P2 119.2(7)
C21 C20 C19 120.0(9)
C21 C20 H20 120
C19 C20 H20 120
C20 C21 C22 120.3(10)
C20 C21 H21 119.9
C22 C21 H21 119.9
C23 C22 C21 121.0(9)
C23 C22 H22 119.5
C21 C22 H22 119.5
C22 C23 C24 118.2(9)
C22 C23 H23 120.9
C24 C23 H23 120.9
C23 C24 C19 121.0(9)
C23 C24 H24 119.5
C19 C24 H24 119.5
C30 C25 C26 120.0(9)
C30 C25 P2 122.2(7)
C26 C25 P2 117.7(7)
C25 C26 C27 119.7(9)
C25 C26 H26 120.2
C27 C26 H26 120.2
C28 C27 C26 120.0(9)
C28 C27 H27 120
C26 C27 H27 120
C29 C28 C27 119.0(9)
C29 C28 H28 120.5
C27 C28 H28 120.5
C28 C29 C30 121.4(9)
C28 C29 H29 119.3
C30 C29 H29 119.3
C25 C30 C29 119.7(9)
C25 C30 H30 120.2
C29 C30 H30 120.2
P1 Pt1 Cl1 92.58(8)
P1 Pt1 P2 176.05(8)
Cl1 Pt1 P2 89.14(8)
P1 Pt1 Cl2 87.13(8)
Cl1 Pt1 Cl2 178.14(8)
P2 Pt1 Cl2 91.27(8)
C4 P1 C1 100.1(4)
C4 P1 C10 107.5(4)
C1 P1 C10 104.2(4)
C4 P1 Pt1 112.7(3)
C1 P1 Pt1 114.8(3)
C10 P1 Pt1 116.0(3)
C19 P2 C25 106.1(4)
C19 P2 C16 100.9(4)
C25 P2 C16 100.0(4)
C19 P2 Pt1 119.6(3)
C25 P2 Pt1 110.7(3)
C16 P2 Pt1 117.2(3)

loop_
_geom_bond_atom_site_label_1
_geom_bond_atom_site_label_2
_geom_bond_distance
C1 C2 1.316(14)
C1 F1 1.366(10)
C1 P1 1.818(10)
C2 F2 1.371(11)
C2 C3 1.492(14)
C3 F5 1.312(13)
C3 F3 1.330(12)
C3 F4 1.353(12)
C4 C5 1.381(13)
C4 C9 1.406(12)
C4 P1 1.808(9)
C5 C6 1.394(13)
C5 H5 0.95
C6 C7 1.377(14)
C6 H6 0.95
C7 C8 1.380(15)
C7 H7 0.95
C8 C9 1.390(14)
C8 H8 0.95
C9 H9 0.95
C10 C11 1.375(12)
C10 C15 1.411(13)
C10 P1 1.823(9)
C11 C12 1.378(13)
C11 H11 0.95
C12 C13 1.385(14)
C12 H12 0.95
C13 C14 1.356(13)
C13 H13 0.95
C14 C15 1.403(14)
C14 H14 0.95
C15 H15 0.95
C16 C17 1.328(13)
C16 F6 1.353(10)
C16 P2 1.848(10)
C17 F7 1.354(11)
C17 C18 1.482(13)
C18 F10 1.319(11)
C18 F9 1.337(11)
C18 F8 1.350(11)
C19 C20 1.384(13)
C19 C24 1.404(13)
C19 P2 1.815(9)
C20 C21 1.384(14)
C20 H20 0.95
C21 C22 1.393(14)
C21 H21 0.95
C22 C23 1.387(14)
C22 H22 0.95
C23 C24 1.399(14)
C23 H23 0.95
C24 H24 0.95
C25 C30 1.386(12)
C25 C26 1.393(13)
C25 P2 1.824(9)
C26 C27 1.418(13)
C26 H26 0.95
C27 C28 1.397(14)
C27 H27 0.95
C28 C29 1.381(14)
C28 H28 0.95
C29 C30 1.400(13)
C29 H29 0.95
C30 H30 0.95
Pt1 P1 2.297(2)
Pt1 Cl1 2.302(2)
Pt1 P2 2.311(2)
Pt1 Cl2 2.321(2)

loop_
_geom_torsion_atom_site_label_1
_geom_torsion_atom_site_label_2
_geom_torsion_atom_site_label_3
_geom_torsion_atom_site_label_4
_geom_torsion
F1 C1 C2 F2 -3.6(13)
P1 C1 C2 F2 179.2(7)
F1 C1 C2 C3 174.0(9)
P1 C1 C2 C3 -3.2(18)
C1 C2 C3 F5 -3.9(15)
F2 C2 C3 F5 173.9(8)
C1 C2 C3 F3 117.8(12)
F2 C2 C3 F3 -64.4(11)
C1 C2 C3 F4 -124.2(12)
F2 C2 C3 F4 53.6(11)
C9 C4 C5 C6 -1.1(14)
P1 C4 C5 C6 176.9(7)
C4 C5 C6 C7 0.0(15)
C5 C6 C7 C8 2.4(15)
C6 C7 C8 C9 -3.6(16)
C7 C8 C9 C4 2.5(16)
C5 C4 C9 C8 -0.2(15)
P1 C4 C9 C8 -178.0(8)
C15 C10 C11 C12 -0.6(14)
P1 C10 C11 C12 -179.6(8)
C10 C11 C12 C13 0.1(15)
C11 C12 C13 C14 -0.2(15)
C12 C13 C14 C15 0.8(15)
C13 C14 C15 C10 -1.3(15)
C11 C10 C15 C14 1.2(14)
P1 C10 C15 C14 -179.7(7)
F6 C16 C17 F7 -2.9(14)
P2 C16 C17 F7 178.6(7)
F6 C16 C17 C18 174.0(9)
P2 C16 C17 C18 -4.5(18)
C16 C17 C18 F10 -4.0(16)
F7 C17 C18 F10 173.1(8)
C16 C17 C18 F9 118.8(12)
F7 C17 C18 F9 -64.0(11)
C16 C17 C18 F8 -123.9(11)
F7 C17 C18 F8 53.2(11)
C24 C19 C20 C21 -2.6(15)
P2 C19 C20 C21 -178.4(8)
C19 C20 C21 C22 1.8(17)
C20 C21 C22 C23 -1.0(17)
C21 C22 C23 C24 1.1(16)
C22 C23 C24 C19 -1.9(15)
C20 C19 C24 C23 2.7(14)
P2 C19 C24 C23 178.6(8)
C30 C25 C26 C27 0.0(15)
P2 C25 C26 C27 -177.4(7)
C25 C26 C27 C28 -2.7(15)
C26 C27 C28 C29 2.5(15)
C27 C28 C29 C30 0.3(15)
C26 C25 C30 C29 2.9(15)
P2 C25 C30 C29 -179.9(7)
C28 C29 C30 C25 -3.1(15)
C5 C4 P1 C1 -86.4(8)
C9 C4 P1 C1 91.4(9)
C5 C4 P1 C10 165.1(7)
C9 C4 P1 C10 -17.0(9)
C5 C4 P1 Pt1 36.0(8)
C9 C4 P1 Pt1 -146.2(7)
C2 C1 P1 C4 -160.1(10)
F1 C1 P1 C4 22.7(7)
C2 C1 P1 C10 -49.1(11)
F1 C1 P1 C10 133.7(6)
C2 C1 P1 Pt1 78.9(11)
F1 C1 P1 Pt1 -98.3(6)
C11 C10 P1 C4 -107.3(8)
C15 C10 P1 C4 73.7(9)
C11 C10 P1 C1 147.0(8)
C15 C10 P1 C1 -32.0(9)
C11 C10 P1 Pt1 19.9(9)
C15 C10 P1 Pt1 -159.1(7)
Cl1 Pt1 P1 C4 -125.8(3)
Cl2 Pt1 P1 C4 52.4(3)
Cl1 Pt1 P1 C1 -12.0(4)
Cl2 Pt1 P1 C1 166.1(4)
Cl1 Pt1 P1 C10 109.7(3)
Cl2 Pt1 P1 C10 -72.2(3)
C20 C19 P2 C25 -140.3(8)
C24 C19 P2 C25 43.8(8)
C20 C19 P2 C16 -36.5(8)
C24 C19 P2 C16 147.6(7)
C20 C19 P2 Pt1 93.7(8)
C24 C19 P2 Pt1 -82.2(7)
C30 C25 P2 C19 21.7(9)
C26 C25 P2 C19 -161.0(8)
C30 C25 P2 C16 -82.9(9)
C26 C25 P2 C16 94.4(8)
C30 C25 P2 Pt1 152.9(7)
C26 C25 P2 Pt1 -29.8(8)
C17 C16 P2 C19 92.2(11)
F6 C16 P2 C19 -86.3(7)
C17 C16 P2 C25 -159.1(10)
F6 C16 P2 C25 22.4(7)
C17 C16 P2 Pt1 -39.5(11)
F6 C16 P2 Pt1 142.0(5)
Cl1 Pt1 P2 C19 22.1(4)
Cl2 Pt1 P2 C19 -156.1(4)
Cl1 Pt1 P2 C25 -101.7(3)
Cl2 Pt1 P2 C25 80.2(3)
Cl1 Pt1 P2 C16 144.6(3)
Cl2 Pt1 P2 C16 -33.6(3)
